data_7709617
loop_
_publ_author_name
'Roesky, Herbert W.'
'Kumar, Arun'
'Banerjee, Samya'
'Sharma, Nishant'
'Nazish, Mohd'
'Graw, Nico'
'Herbst-Irmer, Regine'
'Lourderaj, Upakarasamy'
'Stalke, Dietmar'

_publ_section_title
;
 Synthesis and computational aspects of Al(II)-Al(II) and Ga(II)-Ga(II)
 dihalides based on an amidinate scaffold
;
_journal_name_full 'Dalton Transactions'
_journal_paper_doi 10.1039/D2DT00317A
_journal_year 2022
_chemical_formula_moiety 'C62 H78 Al2 I2 N4, 2(C7 H8)'
_chemical_formula_sum 'C76 H94 Al2 I2 N4'
_chemical_formula_weight 1371.31
_space_group_crystal_system monoclinic
_space_group_IT_number 14
_space_group_name_Hall '-P 2ybc'
_space_group_name_H-M_alt 'P 1 21/c 1'
_atom_sites_solution_hydrogens geom
_audit_creation_method SHELXL-2018/3
_audit_update_record
;
2022-01-25 deposited with the CCDC.	2022-02-28 downloaded from the CCDC.
;
_cell_angle_alpha 90
_cell_angle_beta 93.54(2)
_cell_angle_gamma 90
_cell_formula_units_Z 2
_cell_length_a 14.825(2)
_cell_length_b 10.706(2)
_cell_length_c 22.175(3)
_cell_measurement_reflns_used 9691
_cell_measurement_temperature 100(2)
_cell_measurement_theta_max 26.3605
_cell_measurement_theta_min 2.229
_cell_volume 3512.8(9)
_computing_cell_refinement 'SAINT V8.38A'
_computing_data_collection 'APEX2 v2012.2'
_computing_data_reduction 'SAINT V8.38A'
_computing_molecular_graphics 'XP Version 5.1'
_computing_publication_material 'XP Version 5.1'
_computing_structure_refinement 'SHELXL-2018/3 (Sheldrick, 2018)'
_computing_structure_solution 'SHELXT(G.M.Sheldrick,Acta Cryst.(2015)A71,3-8)'
_diffrn_ambient_temperature 100(2)
_diffrn_measured_fraction_theta_full 1.000
_diffrn_measured_fraction_theta_max 0.999
_diffrn_measurement_device_type 'Bruker Smart APEX II Quazar'
_diffrn_measurement_method 'omega scans'
_diffrn_radiation_type MoK\a
_diffrn_radiation_wavelength 0.71073
_diffrn_reflns_av_R_equivalents 0.0248
_diffrn_reflns_av_unetI/netI 0.0149
_diffrn_reflns_Laue_measured_fraction_full 1.000
_diffrn_reflns_Laue_measured_fraction_max 0.999
_diffrn_reflns_limit_h_max 18
_diffrn_reflns_limit_h_min -18
_diffrn_reflns_limit_k_max 13
_diffrn_reflns_limit_k_min -13
_diffrn_reflns_limit_l_max 27
_diffrn_reflns_limit_l_min -27
_diffrn_reflns_number 46646
_diffrn_reflns_point_group_measured_fraction_full 1.000
_diffrn_reflns_point_group_measured_fraction_max 0.999
_diffrn_reflns_theta_full 25.242
_diffrn_reflns_theta_max 26.374
_diffrn_reflns_theta_min 1.376
_diffrn_source 'INCOATEC Microsource'
_exptl_absorpt_coefficient_mu 0.964
_exptl_absorpt_correction_T_max 0.4296
_exptl_absorpt_correction_T_min 0.3390
_exptl_absorpt_correction_type multi-scan
_exptl_absorpt_process_details SADABS-2016/2
_exptl_crystal_colour colourless
_exptl_crystal_density_diffrn 1.296
_exptl_crystal_description block
_exptl_crystal_F_000 1420
_exptl_crystal_size_max 0.721
_exptl_crystal_size_mid 0.714
_exptl_crystal_size_min 0.216
_refine_diff_density_max 0.756
_refine_diff_density_min -0.383
_refine_diff_density_rms 0.057
_refine_ls_extinction_method none
_refine_ls_goodness_of_fit_ref 1.075
_refine_ls_hydrogen_treatment constr
_refine_ls_matrix_type full
_refine_ls_number_parameters 388
_refine_ls_number_reflns 7180
_refine_ls_number_restraints 0
_refine_ls_restrained_S_all 1.075
_refine_ls_R_factor_all 0.0240
_refine_ls_R_factor_gt 0.0225
_refine_ls_shift/su_max 0.006
_refine_ls_shift/su_mean 0.000
_refine_ls_structure_factor_coef Fsqd
_refine_ls_weighting_details 'w=1/[\s^2^(Fo^2^)+(0.0279P)^2^+2.7767P] where P=(Fo^2^+2Fc^2^)/3'
_refine_ls_weighting_scheme calc
_refine_ls_wR_factor_gt 0.0590
_refine_ls_wR_factor_ref 0.0598
_reflns_Friedel_coverage 0.000
_reflns_number_gt 6828
_reflns_number_total 7180
_reflns_threshold_expression 'I > 2\s(I)'
_cod_data_source_file d2dt00317a2.cif
_cod_data_source_block 4
_cod_original_sg_symbol_H-M 'P 21/c'
_cod_database_code 7709617
_shelx_shelxl_version_number 2018/3
_shelx_space_group_comment
;
The symmetry employed for this shelxl refinement is uniquely defined
by the following loop, which should always be used as a source of
symmetry information in preference to the above space-group names.
They are only intended as comments.
;
_shelx_estimated_absorpt_t_min 0.543
_shelx_estimated_absorpt_t_max 0.819

loop_
_space_group_symop_operation_xyz
'x, y, z'
'-x, y+1/2, -z+1/2'
'-x, -y, -z'
'x, -y-1/2, z-1/2'

loop_
_atom_site_label
_atom_site_type_symbol
_atom_site_fract_x
_atom_site_fract_y
_atom_site_fract_z
_atom_site_U_iso_or_equiv
_atom_site_adp_type
_atom_site_occupancy
_atom_site_site_symmetry_order
_atom_site_calc_flag
_atom_site_refinement_flags_posn
_atom_site_refinement_flags_adp
_atom_site_refinement_flags_occupancy
_atom_site_disorder_assembly
_atom_site_disorder_group
I1 I 1.00558(2) 0.18781(2) 0.51205(2) 0.02179(5) Uani 1 1 d . . . . .
Al1 Al 0.94597(3) 0.41086(4) 0.51303(2) 0.01314(10) Uani 1 1 d . . . . .
N1 N 0.86140(9) 0.42936(12) 0.57619(6) 0.0130(3) Uani 1 1 d . . . . .
C1 C 0.79455(10) 0.44810(14) 0.53359(7) 0.0137(3) Uani 1 1 d . . . . .
N2 N 0.82489(9) 0.42715(12) 0.47861(6) 0.0133(3) Uani 1 1 d . . . . .
C2 C 0.70270(11) 0.49615(15) 0.54385(7) 0.0169(3) Uani 1 1 d . . . . .
C3 C 0.64977(12) 0.44687(18) 0.58774(8) 0.0224(4) Uani 1 1 d . . . . .
H3 H 0.671533 0.378746 0.611936 0.027 Uiso 1 1 calc R U . . .
C4 C 0.56496(13) 0.4973(2) 0.59622(8) 0.0304(4) Uani 1 1 d . . . . .
H4 H 0.528271 0.461843 0.625403 0.036 Uiso 1 1 calc R U . . .
C5 C 0.53383(13) 0.5985(2) 0.56251(9) 0.0345(5) Uani 1 1 d . . . . .
H5 H 0.476130 0.633103 0.568750 0.041 Uiso 1 1 calc R U . . .
C6 C 0.58709(14) 0.6498(2) 0.51942(9) 0.0338(5) Uani 1 1 d . . . . .
H6 H 0.566191 0.720335 0.496640 0.041 Uiso 1 1 calc R U . . .
C7 C 0.67076(12) 0.59805(18) 0.50960(8) 0.0242(4) Uani 1 1 d . . . . .
H7 H 0.706405 0.632140 0.479466 0.029 Uiso 1 1 calc R U . . .
C8 C 0.85306(10) 0.44442(16) 0.64009(7) 0.0155(3) Uani 1 1 d . . . . .
C9 C 0.84196(11) 0.33647(16) 0.67542(8) 0.0190(3) Uani 1 1 d . . . . .
C10 C 0.83505(13) 0.35104(19) 0.73752(8) 0.0262(4) Uani 1 1 d . . . . .
H10 H 0.826747 0.279420 0.761859 0.031 Uiso 1 1 calc R U . . .
C11 C 0.84006(14) 0.4675(2) 0.76425(8) 0.0318(4) Uani 1 1 d . . . . .
H11 H 0.834637 0.475604 0.806537 0.038 Uiso 1 1 calc R U . . .
C12 C 0.85294(14) 0.57181(19) 0.72947(8) 0.0287(4) Uani 1 1 d . . . . .
H12 H 0.857188 0.651414 0.748369 0.034 Uiso 1 1 calc R U . . .
C13 C 0.85991(12) 0.56331(16) 0.66691(7) 0.0204(3) Uani 1 1 d . . . . .
C14 C 0.83831(13) 0.20504(16) 0.64883(8) 0.0241(4) Uani 1 1 d . . . . .
H14 H 0.845372 0.211942 0.604401 0.029 Uiso 1 1 calc R U . . .
C15 C 0.74809(14) 0.1395(2) 0.65800(11) 0.0374(5) Uani 1 1 d . . . . .
H15A H 0.698418 0.189560 0.639477 0.056 Uiso 1 1 calc R U . . .
H15B H 0.740194 0.130391 0.701327 0.056 Uiso 1 1 calc R U . . .
H15C H 0.748055 0.056852 0.639040 0.056 Uiso 1 1 calc R U . . .
C16 C 0.91526(14) 0.12343(19) 0.67601(11) 0.0357(5) Uani 1 1 d . . . . .
H16A H 0.913133 0.041430 0.656323 0.054 Uiso 1 1 calc R U . . .
H16B H 0.908573 0.113035 0.719412 0.054 Uiso 1 1 calc R U . . .
H16C H 0.973331 0.163557 0.669682 0.054 Uiso 1 1 calc R U . . .
C17 C 0.87544(14) 0.68197(16) 0.63165(8) 0.0256(4) Uani 1 1 d . . . . .
H17 H 0.883424 0.658068 0.588710 0.031 Uiso 1 1 calc R U . . .
C18 C 0.79384(16) 0.7705(2) 0.63238(10) 0.0378(5) Uani 1 1 d . . . . .
H18A H 0.801883 0.839786 0.604366 0.057 Uiso 1 1 calc R U . . .
H18B H 0.789051 0.803356 0.673302 0.057 Uiso 1 1 calc R U . . .
H18C H 0.738563 0.724615 0.619953 0.057 Uiso 1 1 calc R U . . .
C19 C 0.96170(15) 0.74958(18) 0.65578(9) 0.0330(4) Uani 1 1 d . . . . .
H19A H 0.970943 0.824219 0.631331 0.050 Uiso 1 1 calc R U . . .
H19B H 1.013642 0.693542 0.653491 0.050 Uiso 1 1 calc R U . . .
H19C H 0.955514 0.774101 0.697901 0.050 Uiso 1 1 calc R U . . .
C20 C 0.76742(10) 0.40923(15) 0.42500(7) 0.0149(3) Uani 1 1 d . . . . .
C21 C 0.76350(11) 0.50168(15) 0.37961(7) 0.0177(3) Uani 1 1 d . . . . .
C22 C 0.70527(12) 0.48252(18) 0.32847(8) 0.0234(4) Uani 1 1 d . . . . .
H22 H 0.700870 0.544564 0.297800 0.028 Uiso 1 1 calc R U . . .
C23 C 0.65407(12) 0.37536(19) 0.32164(8) 0.0258(4) Uani 1 1 d . . . . .
H23 H 0.613192 0.365540 0.287257 0.031 Uiso 1 1 calc R U . . .
C24 C 0.66221(11) 0.28198(18) 0.36491(8) 0.0216(3) Uani 1 1 d . . . . .
H24 H 0.628789 0.206825 0.358929 0.026 Uiso 1 1 calc R U . . .
C25 C 0.71908(11) 0.29667(15) 0.41746(7) 0.0170(3) Uani 1 1 d . . . . .
C26 C 0.82449(11) 0.61546(16) 0.38386(7) 0.0195(3) Uani 1 1 d . . . . .
H26 H 0.846651 0.625284 0.427115 0.023 Uiso 1 1 calc R U . . .
C27 C 0.77728(14) 0.73724(18) 0.36401(9) 0.0290(4) Uani 1 1 d . . . . .
H27A H 0.758338 0.732385 0.320944 0.044 Uiso 1 1 calc R U . . .
H27B H 0.819161 0.807348 0.370902 0.044 Uiso 1 1 calc R U . . .
H27C H 0.724145 0.749927 0.387473 0.044 Uiso 1 1 calc R U . . .
C28 C 0.90737(13) 0.59172(19) 0.34679(9) 0.0297(4) Uani 1 1 d . . . . .
H28A H 0.937861 0.515037 0.361028 0.045 Uiso 1 1 calc R U . . .
H28B H 0.949256 0.662311 0.351760 0.045 Uiso 1 1 calc R U . . .
H28C H 0.887702 0.582719 0.304000 0.045 Uiso 1 1 calc R U . . .
C29 C 0.72864(12) 0.18943(15) 0.46236(8) 0.0191(3) Uani 1 1 d . . . . .
H29 H 0.771645 0.216361 0.496400 0.023 Uiso 1 1 calc R U . . .
C30 C 0.76869(13) 0.07345(18) 0.43321(9) 0.0280(4) Uani 1 1 d . . . . .
H30A H 0.726746 0.043315 0.400523 0.042 Uiso 1 1 calc R U . . .
H30B H 0.778350 0.007779 0.463712 0.042 Uiso 1 1 calc R U . . .
H30C H 0.826509 0.095265 0.416797 0.042 Uiso 1 1 calc R U . . .
C31 C 0.63854(13) 0.15689(18) 0.48890(8) 0.0260(4) Uani 1 1 d . . . . .
H31A H 0.595129 0.129765 0.456405 0.039 Uiso 1 1 calc R U . . .
H31B H 0.614940 0.230697 0.508788 0.039 Uiso 1 1 calc R U . . .
H31C H 0.647935 0.089391 0.518474 0.039 Uiso 1 1 calc R U . . .
C32 C 0.51994(14) 0.5289(2) 0.84240(9) 0.0310(4) Uani 1 1 d . . . . .
C33 C 0.45310(14) 0.4365(2) 0.83853(11) 0.0379(5) Uani 1 1 d . . . . .
H33 H 0.409133 0.433778 0.867906 0.045 Uiso 1 1 calc R U . . .
C34 C 0.45013(15) 0.3492(2) 0.79263(11) 0.0398(5) Uani 1 1 d . . . . .
H34 H 0.404539 0.286710 0.790647 0.048 Uiso 1 1 calc R U . . .
C35 C 0.51380(16) 0.3529(2) 0.74947(10) 0.0388(5) Uani 1 1 d . . . . .
H35 H 0.511402 0.293741 0.717476 0.047 Uiso 1 1 calc R U . . .
C36 C 0.58078(15) 0.4428(2) 0.75305(9) 0.0362(5) Uani 1 1 d . . . . .
H36 H 0.625050 0.444532 0.723860 0.043 Uiso 1 1 calc R U . . .
C37 C 0.58351(14) 0.5300(2) 0.79889(9) 0.0308(4) Uani 1 1 d . . . . .
H37 H 0.629596 0.591732 0.800770 0.037 Uiso 1 1 calc R U . . .
C38 C 0.52410(17) 0.6221(2) 0.89291(11) 0.0437(5) Uani 1 1 d . . . . .
H38A H 0.563599 0.691535 0.882909 0.066 Uiso 1 1 calc R U . . .
H38B H 0.548161 0.581822 0.930193 0.066 Uiso 1 1 calc R U . . .
H38C H 0.463254 0.653971 0.898670 0.066 Uiso 1 1 calc R U . . .

loop_
_atom_site_aniso_label
_atom_site_aniso_U_11
_atom_site_aniso_U_22
_atom_site_aniso_U_33
_atom_site_aniso_U_23
_atom_site_aniso_U_13
_atom_site_aniso_U_12
I1 0.02375(7) 0.01371(7) 0.02795(7) -0.00098(4) 0.00194(5) 0.00305(4)
Al1 0.0143(2) 0.0119(2) 0.0132(2) -0.00058(17) 0.00017(17) 0.00076(17)
N1 0.0152(6) 0.0127(6) 0.0111(6) -0.0002(5) -0.0001(5) 0.0001(5)
C1 0.0171(7) 0.0099(7) 0.0141(7) 0.0002(6) 0.0003(6) -0.0011(6)
N2 0.0145(6) 0.0141(6) 0.0112(6) -0.0013(5) -0.0002(5) 0.0003(5)
C2 0.0163(8) 0.0213(8) 0.0129(7) -0.0031(6) -0.0009(6) 0.0024(6)
C3 0.0202(8) 0.0290(9) 0.0179(8) 0.0041(7) 0.0004(6) 0.0023(7)
C4 0.0208(9) 0.0494(13) 0.0215(9) 0.0078(9) 0.0059(7) 0.0053(8)
C5 0.0227(9) 0.0551(14) 0.0259(9) 0.0048(9) 0.0044(7) 0.0169(9)
C6 0.0323(10) 0.0415(12) 0.0278(10) 0.0104(9) 0.0042(8) 0.0183(9)
C7 0.0259(9) 0.0287(10) 0.0185(8) 0.0052(7) 0.0044(7) 0.0074(7)
C8 0.0148(7) 0.0196(8) 0.0121(7) 0.0000(6) -0.0009(6) 0.0011(6)
C9 0.0188(8) 0.0214(8) 0.0167(8) 0.0030(7) -0.0008(6) -0.0007(6)
C10 0.0301(9) 0.0321(10) 0.0164(8) 0.0064(7) 0.0014(7) -0.0021(8)
C11 0.0421(11) 0.0415(11) 0.0122(8) -0.0022(8) 0.0036(7) -0.0005(9)
C12 0.0387(10) 0.0291(10) 0.0185(9) -0.0083(7) 0.0034(7) 0.0009(8)
C13 0.0240(8) 0.0206(9) 0.0164(8) -0.0020(7) 0.0017(6) 0.0020(7)
C14 0.0337(10) 0.0180(9) 0.0204(9) 0.0039(7) 0.0012(7) -0.0032(7)
C15 0.0333(11) 0.0246(10) 0.0531(13) 0.0043(9) -0.0067(9) -0.0056(8)
C16 0.0345(11) 0.0218(10) 0.0505(13) 0.0064(9) 0.0013(9) 0.0006(8)
C17 0.0396(11) 0.0164(9) 0.0207(9) -0.0044(7) 0.0012(8) 0.0013(7)
C18 0.0522(13) 0.0233(10) 0.0370(11) -0.0049(9) -0.0044(10) 0.0103(9)
C19 0.0457(12) 0.0213(10) 0.0321(10) -0.0043(8) 0.0023(9) -0.0055(8)
C20 0.0136(7) 0.0194(8) 0.0116(7) -0.0021(6) 0.0003(6) 0.0019(6)
C21 0.0175(8) 0.0212(9) 0.0143(7) 0.0007(6) 0.0008(6) 0.0027(6)
C22 0.0239(9) 0.0313(10) 0.0145(8) 0.0054(7) -0.0030(6) -0.0002(7)
C23 0.0231(8) 0.0380(11) 0.0152(8) -0.0002(7) -0.0061(7) -0.0040(8)
C24 0.0208(8) 0.0270(9) 0.0167(8) -0.0039(7) -0.0012(6) -0.0059(7)
C25 0.0164(7) 0.0205(8) 0.0143(7) -0.0018(6) 0.0013(6) 0.0000(6)
C26 0.0224(8) 0.0187(8) 0.0174(8) 0.0032(6) 0.0008(6) 0.0009(7)
C27 0.0362(10) 0.0234(9) 0.0276(9) 0.0074(8) 0.0028(8) 0.0045(8)
C28 0.0241(9) 0.0312(10) 0.0345(10) 0.0019(8) 0.0068(8) -0.0055(8)
C29 0.0222(8) 0.0178(8) 0.0169(8) -0.0016(6) -0.0011(6) -0.0027(6)
C30 0.0317(10) 0.0227(9) 0.0290(10) -0.0051(8) -0.0021(8) 0.0027(8)
C31 0.0286(9) 0.0253(9) 0.0244(9) 0.0030(7) 0.0034(7) -0.0046(7)
C32 0.0307(10) 0.0317(10) 0.0298(10) -0.0003(8) -0.0042(8) 0.0111(8)
C33 0.0260(10) 0.0429(12) 0.0444(12) 0.0048(10) 0.0004(9) 0.0069(9)
C34 0.0340(11) 0.0372(12) 0.0460(13) 0.0053(10) -0.0157(10) 0.0011(9)
C35 0.0492(13) 0.0363(12) 0.0285(10) -0.0019(9) -0.0174(9) 0.0080(10)
C36 0.0448(12) 0.0425(12) 0.0205(9) 0.0036(8) -0.0038(8) 0.0090(10)
C37 0.0327(10) 0.0319(10) 0.0270(9) 0.0051(8) -0.0033(8) 0.0039(8)
C38 0.0461(13) 0.0436(13) 0.0417(12) -0.0095(10) 0.0052(10) 0.0090(11)

loop_
_atom_type_symbol
_atom_type_description
_atom_type_scat_dispersion_real
_atom_type_scat_dispersion_imag
_atom_type_scat_source
C C 0.0033 0.0016 'International Tables Vol C Tables 4.2.6.8 and 6.1.1.4'
H H 0.0000 0.0000 'International Tables Vol C Tables 4.2.6.8 and 6.1.1.4'
N N 0.0061 0.0033 'International Tables Vol C Tables 4.2.6.8 and 6.1.1.4'
Al Al 0.0645 0.0514 'International Tables Vol C Tables 4.2.6.8 and 6.1.1.4'
I I -0.4742 1.8119 'International Tables Vol C Tables 4.2.6.8 and 6.1.1.4'

loop_
_geom_angle_atom_site_label_1
_geom_angle_atom_site_label_2
_geom_angle_atom_site_label_3
_geom_angle
_geom_angle_site_symmetry_1
_geom_angle_site_symmetry_3
_geom_angle_publ_flag
N2 Al1 N1 69.39(6) . . ?
N2 Al1 C1 34.85(5) . . ?
N1 Al1 C1 34.77(5) . . ?
N2 Al1 I1 113.53(4) . . ?
N1 Al1 I1 109.92(4) . . ?
C1 Al1 I1 119.76(4) . . ?
N2 Al1 Al1 115.03(5) . 3_766 ?
N1 Al1 Al1 121.48(5) . 3_766 ?
C1 Al1 Al1 122.09(5) . 3_766 ?
I1 Al1 Al1 118.11(3) . 3_766 ?
C1 N1 C8 124.89(13) . . ?
C1 N1 Al1 89.38(9) . . ?
C8 N1 Al1 144.90(10) . . ?
N1 C1 N2 109.85(13) . . ?
N1 C1 C2 126.03(14) . . ?
N2 C1 C2 123.89(14) . . ?
N1 C1 Al1 55.85(8) . . ?
N2 C1 Al1 54.48(8) . . ?
C2 C1 Al1 169.34(12) . . ?
C1 N2 C20 124.05(13) . . ?
C1 N2 Al1 90.67(10) . . ?
C20 N2 Al1 144.47(11) . . ?
C3 C2 C7 119.36(16) . . ?
C3 C2 C1 122.51(15) . . ?
C7 C2 C1 118.08(15) . . ?
C2 C3 C4 120.03(17) . . ?
C5 C4 C3 120.43(18) . . ?
C4 C5 C6 119.83(17) . . ?
C7 C6 C5 120.11(18) . . ?
C6 C7 C2 120.20(17) . . ?
C13 C8 C9 120.94(14) . . ?
C13 C8 N1 120.64(14) . . ?
C9 C8 N1 118.36(14) . . ?
C10 C9 C8 118.32(16) . . ?
C10 C9 C14 118.77(16) . . ?
C8 C9 C14 122.91(15) . . ?
C11 C10 C9 121.29(17) . . ?
C12 C11 C10 119.84(16) . . ?
C11 C12 C13 121.54(18) . . ?
C12 C13 C8 118.05(16) . . ?
C12 C13 C17 118.63(16) . . ?
C8 C13 C17 123.32(14) . . ?
C9 C14 C16 111.51(16) . . ?
C9 C14 C15 112.37(16) . . ?
C16 C14 C15 108.75(15) . . ?
C13 C17 C19 111.38(16) . . ?
C13 C17 C18 111.47(17) . . ?
C19 C17 C18 110.15(16) . . ?
C25 C20 C21 121.21(14) . . ?
C25 C20 N2 119.08(14) . . ?
C21 C20 N2 119.64(14) . . ?
C22 C21 C20 118.19(15) . . ?
C22 C21 C26 120.29(15) . . ?
C20 C21 C26 121.42(14) . . ?
C23 C22 C21 121.31(16) . . ?
C22 C23 C24 120.02(16) . . ?
C23 C24 C25 121.06(16) . . ?
C24 C25 C20 118.02(15) . . ?
C24 C25 C29 119.06(15) . . ?
C20 C25 C29 122.88(14) . . ?
C21 C26 C27 113.95(15) . . ?
C21 C26 C28 109.05(14) . . ?
C27 C26 C28 110.62(15) . . ?
C25 C29 C31 112.02(14) . . ?
C25 C29 C30 110.96(14) . . ?
C31 C29 C30 110.27(15) . . ?
C37 C32 C33 118.1(2) . . ?
C37 C32 C38 121.0(2) . . ?
C33 C32 C38 120.9(2) . . ?
C34 C33 C32 120.9(2) . . ?
C33 C34 C35 119.9(2) . . ?
C36 C35 C34 119.9(2) . . ?
C37 C36 C35 120.1(2) . . ?
C36 C37 C32 121.1(2) . . ?

loop_
_geom_bond_atom_site_label_1
_geom_bond_atom_site_label_2
_geom_bond_distance
_geom_bond_site_symmetry_2
_geom_bond_publ_flag
I1 Al1 2.5469(6) . ?
Al1 N2 1.9145(14) . ?
Al1 N1 1.9466(14) . ?
Al1 C1 2.3521(16) . ?
Al1 Al1 2.5803(10) 3_766 ?
N1 C1 1.341(2) . ?
N1 C8 1.439(2) . ?
C1 N2 1.344(2) . ?
C1 C2 1.486(2) . ?
N2 C20 1.4321(19) . ?
C2 C3 1.391(2) . ?
C2 C7 1.395(2) . ?
C3 C4 1.392(3) . ?
C4 C5 1.379(3) . ?
C5 C6 1.390(3) . ?
C6 C7 1.388(3) . ?
C8 C13 1.406(2) . ?
C8 C9 1.412(2) . ?
C9 C10 1.396(2) . ?
C9 C14 1.525(2) . ?
C10 C11 1.380(3) . ?
C11 C12 1.378(3) . ?
C12 C13 1.400(2) . ?
C13 C17 1.517(2) . ?
C14 C16 1.531(3) . ?
C14 C15 1.535(3) . ?
C17 C19 1.537(3) . ?
C17 C18 1.537(3) . ?
C20 C25 1.407(2) . ?
C20 C21 1.410(2) . ?
C21 C22 1.397(2) . ?
C21 C26 1.516(2) . ?
C22 C23 1.379(3) . ?
C23 C24 1.386(3) . ?
C24 C25 1.404(2) . ?
C25 C29 1.521(2) . ?
C26 C27 1.531(2) . ?
C26 C28 1.541(2) . ?
C29 C31 1.533(2) . ?
C29 C30 1.536(2) . ?
C32 C37 1.390(3) . ?
C32 C33 1.399(3) . ?
C32 C38 1.499(3) . ?
C33 C34 1.380(3) . ?
C34 C35 1.386(4) . ?
C35 C36 1.381(3) . ?
C36 C37 1.379(3) . ?

loop_
_geom_torsion_atom_site_label_1
_geom_torsion_atom_site_label_2
_geom_torsion_atom_site_label_3
_geom_torsion_atom_site_label_4
_geom_torsion
_geom_torsion_site_symmetry_1
_geom_torsion_site_symmetry_2
_geom_torsion_site_symmetry_3
_geom_torsion_site_symmetry_4
_geom_torsion_publ_flag
C8 N1 C1 N2 179.44(14) . . . . ?
Al1 N1 C1 N2 7.53(12) . . . . ?
C8 N1 C1 C2 4.7(2) . . . . ?
Al1 N1 C1 C2 -167.16(14) . . . . ?
C8 N1 C1 Al1 171.90(17) . . . . ?
N1 C1 N2 C20 164.31(14) . . . . ?
C2 C1 N2 C20 -20.9(2) . . . . ?
Al1 C1 N2 C20 171.97(17) . . . . ?
N1 C1 N2 Al1 -7.66(13) . . . . ?
C2 C1 N2 Al1 167.17(14) . . . . ?
N1 C1 C2 C3 -49.7(2) . . . . ?
N2 C1 C2 C3 136.33(17) . . . . ?
Al1 C1 C2 C3 -146.1(5) . . . . ?
N1 C1 C2 C7 127.52(18) . . . . ?
N2 C1 C2 C7 -46.5(2) . . . . ?
Al1 C1 C2 C7 31.1(7) . . . . ?
C7 C2 C3 C4 1.5(3) . . . . ?
C1 C2 C3 C4 178.64(16) . . . . ?
C2 C3 C4 C5 -1.9(3) . . . . ?
C3 C4 C5 C6 0.6(3) . . . . ?
C4 C5 C6 C7 1.0(3) . . . . ?
C5 C6 C7 C2 -1.4(3) . . . . ?
C3 C2 C7 C6 0.2(3) . . . . ?
C1 C2 C7 C6 -177.13(18) . . . . ?
C1 N1 C8 C13 -82.0(2) . . . . ?
Al1 N1 C8 C13 83.8(2) . . . . ?
C1 N1 C8 C9 100.79(19) . . . . ?
Al1 N1 C8 C9 -93.4(2) . . . . ?
C13 C8 C9 C10 2.0(2) . . . . ?
N1 C8 C9 C10 179.18(15) . . . . ?
C13 C8 C9 C14 -177.26(16) . . . . ?
N1 C8 C9 C14 -0.1(2) . . . . ?
C8 C9 C10 C11 -0.8(3) . . . . ?
C14 C9 C10 C11 178.45(18) . . . . ?
C9 C10 C11 C12 -0.6(3) . . . . ?
C10 C11 C12 C13 0.9(3) . . . . ?
C11 C12 C13 C8 0.2(3) . . . . ?
C11 C12 C13 C17 -179.11(18) . . . . ?
C9 C8 C13 C12 -1.7(2) . . . . ?
N1 C8 C13 C12 -178.81(16) . . . . ?
C9 C8 C13 C17 177.61(17) . . . . ?
N1 C8 C13 C17 0.5(2) . . . . ?
C10 C9 C14 C16 -60.4(2) . . . . ?
C8 C9 C14 C16 118.86(18) . . . . ?
C10 C9 C14 C15 62.0(2) . . . . ?
C8 C9 C14 C15 -118.74(19) . . . . ?
C12 C13 C17 C19 57.5(2) . . . . ?
C8 C13 C17 C19 -121.83(18) . . . . ?
C12 C13 C17 C18 -66.0(2) . . . . ?
C8 C13 C17 C18 114.70(19) . . . . ?
C1 N2 C20 C25 -72.5(2) . . . . ?
Al1 N2 C20 C25 93.6(2) . . . . ?
C1 N2 C20 C21 110.48(18) . . . . ?
Al1 N2 C20 C21 -83.4(2) . . . . ?
C25 C20 C21 C22 4.4(2) . . . . ?
N2 C20 C21 C22 -178.63(15) . . . . ?
C25 C20 C21 C26 -172.00(15) . . . . ?
N2 C20 C21 C26 5.0(2) . . . . ?
C20 C21 C22 C23 -1.2(3) . . . . ?
C26 C21 C22 C23 175.21(17) . . . . ?
C21 C22 C23 C24 -2.4(3) . . . . ?
C22 C23 C24 C25 2.9(3) . . . . ?
C23 C24 C25 C20 0.2(3) . . . . ?
C23 C24 C25 C29 -177.53(16) . . . . ?
C21 C20 C25 C24 -3.9(2) . . . . ?
N2 C20 C25 C24 179.14(14) . . . . ?
C21 C20 C25 C29 173.75(15) . . . . ?
N2 C20 C25 C29 -3.2(2) . . . . ?
C22 C21 C26 C27 44.6(2) . . . . ?
C20 C21 C26 C27 -139.05(16) . . . . ?
C22 C21 C26 C28 -79.5(2) . . . . ?
C20 C21 C26 C28 96.82(18) . . . . ?
C24 C25 C29 C31 -61.9(2) . . . . ?
C20 C25 C29 C31 120.51(17) . . . . ?
C24 C25 C29 C30 61.8(2) . . . . ?
C20 C25 C29 C30 -115.78(17) . . . . ?
C37 C32 C33 C34 -0.3(3) . . . . ?
C38 C32 C33 C34 -178.8(2) . . . . ?
C32 C33 C34 C35 -0.3(3) . . . . ?
C33 C34 C35 C36 1.0(3) . . . . ?
C34 C35 C36 C37 -1.0(3) . . . . ?
C35 C36 C37 C32 0.5(3) . . . . ?
C33 C32 C37 C36 0.2(3) . . . . ?
C38 C32 C37 C36 178.76(19) . . . . ?
